data_7044089
loop_
_publ_author_name
'Bilyachenko, Alexey'
'Korlyukov, Aleksander'
'Vologzhanina, Anna V. V.'
'Khrustalev, Victor N.'
'Kulakova, Alena Nikolaevna'
'Long, Jerome'
'Larionova, Joulia'
'Guari, Yannick'
'Dronova, Marina'
'Tsareva, Ulyana'
'Dorovatovskii, Pavel'
'Shubina, Elena'
'Levitsky, Mikhail'

_publ_section_title
;
 Bi- and Tri-metallic Cage Silsesquioxanes: Features of Supramolecular
 Assembling and Magnetic Properties
;
_journal_name_full 'Dalton Trans.'
_journal_paper_doi 10.1039/C7DT02017A
_journal_year 2017
_chemical_formula_moiety 'C80 H72 Cu4 N4 Na2 O24 Si12, 2(C9 H14 N), 4(C2 H3 N)'
_chemical_formula_sum 'C106 H112 Cu4 N10 Na2 O24 Si12'
_chemical_formula_weight 2547.27
_space_group_crystal_system monoclinic
_space_group_IT_number 15
_space_group_name_Hall '-C 2yc'
_space_group_name_H-M_alt 'C 1 2/c 1'
_symmetry_space_group_name_Hall '-C 2yc'
_symmetry_space_group_name_H-M 'C 1 2/c 1'
_atom_sites_solution_hydrogens geom
_atom_sites_solution_primary direct
_audit_creation_date 2016-08-17
_audit_creation_method
;
Olex2 1.2
(compiled 2016.02.19 svn.r3266 for OlexSys, GUI svn.r5155)
;
_audit_update_record
;
2017-07-24 deposited with the CCDC.
2017-09-01 downloaded from the CCDC.
;
_cell_angle_alpha 90
_cell_angle_beta 101.7720(10)
_cell_angle_gamma 90
_cell_formula_units_Z 4
_cell_length_a 20.3032(10)
_cell_length_b 20.2902(10)
_cell_length_c 29.2211(15)
_cell_measurement_reflns_used 9951
_cell_measurement_temperature 120
_cell_measurement_theta_max 28.44
_cell_measurement_theta_min 2.16
_cell_volume 11784.6(10)
_computing_cell_refinement 'SAINT v8.27A (Bruker, 2012)'
_computing_data_reduction 'SAINT v8.27A (Bruker, 2012)'
_computing_molecular_graphics 'Olex2 (Dolomanov et al., 2009)'
_computing_publication_material 'Olex2 (Dolomanov et al., 2009)'
_computing_structure_refinement 'ShelXL (Sheldrick, 2015)'
_computing_structure_solution 'ShelXT (Sheldrick, 2015)'
_diffrn_ambient_temperature 120
_diffrn_detector_area_resol_mean 8
_diffrn_measured_fraction_theta_full 1.000
_diffrn_measured_fraction_theta_max 0.998
_diffrn_measurement_device_type 'Bruker SMART APEX CCD area detector'
_diffrn_measurement_method '\w and \f scans'
_diffrn_radiation_monochromator graphite
_diffrn_radiation_type MoK\a
_diffrn_radiation_wavelength 0.71073
_diffrn_reflns_av_R_equivalents 0.0773
_diffrn_reflns_av_unetI/netI 0.0616
_diffrn_reflns_Laue_measured_fraction_full 1.000
_diffrn_reflns_Laue_measured_fraction_max 0.998
_diffrn_reflns_limit_h_max 27
_diffrn_reflns_limit_h_min -27
_diffrn_reflns_limit_k_max 27
_diffrn_reflns_limit_k_min -27
_diffrn_reflns_limit_l_max 39
_diffrn_reflns_limit_l_min -39
_diffrn_reflns_number 70369
_diffrn_reflns_point_group_measured_fraction_full 1.000
_diffrn_reflns_point_group_measured_fraction_max 0.998
_diffrn_reflns_theta_full 25.242
_diffrn_reflns_theta_max 28.700
_diffrn_reflns_theta_min 1.868
_diffrn_source 'sealed tube'
_diffrn_standards_number 0
_exptl_absorpt_coefficient_mu 0.914
_exptl_absorpt_correction_T_max 0.7457
_exptl_absorpt_correction_T_min 0.5848
_exptl_absorpt_correction_type multi-scan
_exptl_absorpt_process_details
;
SADABS-2012/1 (Bruker,2012) was used for absorption correction.
wR2(int) was 0.0839 before and 0.0603 after correction.
The Ratio of minimum to maximum transmission is 0.7842.
The \l/2 correction factor is 0.0015.
;
_exptl_crystal_colour blue
_exptl_crystal_colour_primary blue
_exptl_crystal_density_diffrn 1.436
_exptl_crystal_description irregular
_exptl_crystal_F_000 5264
_exptl_crystal_size_max 0.38
_exptl_crystal_size_mid 0.27
_exptl_crystal_size_min 0.21
_refine_diff_density_max 1.320
_refine_diff_density_min -0.519
_refine_diff_density_rms 0.109
_refine_ls_extinction_method none
_refine_ls_goodness_of_fit_ref 1.077
_refine_ls_hydrogen_treatment constr
_refine_ls_matrix_type full
_refine_ls_number_parameters 714
_refine_ls_number_reflns 15213
_refine_ls_number_restraints 0
_refine_ls_restrained_S_all 1.077
_refine_ls_R_factor_all 0.0838
_refine_ls_R_factor_gt 0.0566
_refine_ls_shift/su_max 0.001
_refine_ls_shift/su_mean 0.000
_refine_ls_structure_factor_coef Fsqd
_refine_ls_weighting_details 'w=1/[\s^2^(Fo^2^)+(0.0655P)^2^+23.7012P] where P=(Fo^2^+2Fc^2^)/3'
_refine_ls_weighting_scheme calc
_refine_ls_wR_factor_gt 0.1304
_refine_ls_wR_factor_ref 0.1410
_reflns_Friedel_coverage 0.000
_reflns_number_gt 11326
_reflns_number_total 15213
_reflns_threshold_expression 'I > 2\s(I)'
_cod_data_source_file c7dt02017a2.cif
_cod_data_source_block 732
_cod_database_code 7044089
_shelxl_version_number 2014/6
_shelx_space_group_comment
;
The symmetry employed for this shelxl refinement is uniquely defined
by the following loop, which should always be used as a source of
symmetry information in preference to the above space-group names.
They are only intended as comments.
;
_olex2_refinement_description
;
1. Fixed Uiso
 At 1.2 times of:
  All C(H) groups
 At 1.5 times of:
  All C(H,H,H) groups
2. Others
 Fixed Sof: C37(0.5) H37A(0.5) H37B(0.5) H37C(0.5) C41(0.5) H41A(0.5)
 H41B(0.5) H41C(0.5) C39(0.5) H39A(0.5) H39B(0.5) H39C(0.5) C38(0.5) H38A(0.5)
 H38B(0.5) H38C(0.5) C42(0.5) H42A(0.5) H42B(0.5) H42C(0.5) C40(0.5) H40A(0.5)
 H40B(0.5) H40C(0.5)
3.a Me refined with riding coordinates:
 C37(H37A,H37B,H37C), C41(H41A,H41B,H41C), C39(H39A,H39B,H39C), C38(H38A,H38B,
 H38C), C42(H42A,H42B,H42C), C40(H40A,H40B,H40C)
3.b Aromatic/amide H refined with riding coordinates:
 C14(H14), C8(H8), C18(H18), C32(H32), C15(H15), C16(H16), C12(H12), C17(H17),
 C26(H26), C28(H28), C11(H11), C35(H35), C10(H10), C9(H9), C36(H36), C2(H2),
 C33(H33), C27(H27), C34(H34), C20(H20), C6(H6), C48(H48), C30(H30), C3(H3),
 C29(H29), C24(H24), C21(H21), C4(H4), C22(H22), C44(H44), C5(H5), C47(H47),
 C46(H46), C23(H23), C45(H45)
3.c Idealised Me refined as rotating group:
 C6S(H6SA,H6SB,H6SC), C2S(H2SA,H2SB,H2SC), C8S(H8SA,H8SB,H8SC), C4S(H4SA,H4SB,
 H4SC)
;
_olex2_submission_special_instructions 'No special instructions were received'

loop_
_space_group_symop_operation_xyz
'x, y, z'
'-x, y, -z+1/2'
'x+1/2, y+1/2, z'
'-x+1/2, y+1/2, -z+1/2'
'-x, -y, -z'
'x, -y, z-1/2'
'-x+1/2, -y+1/2, -z'
'x+1/2, -y+1/2, z-1/2'

loop_
_atom_site_label
_atom_site_type_symbol
_atom_site_fract_x
_atom_site_fract_y
_atom_site_fract_z
_atom_site_U_iso_or_equiv
_atom_site_adp_type
_atom_site_occupancy
_atom_site_site_symmetry_order
_atom_site_calc_flag
_atom_site_refinement_flags_posn
_atom_site_refinement_flags_adp
_atom_site_refinement_flags_occupancy
_atom_site_disorder_assembly
_atom_site_disorder_group
Cu2 Cu 0.46116(2) 0.46878(2) 0.17628(2) 0.01289(9) Uani 1 1 d . . . . .
Cu1 Cu 0.56597(2) 0.36262(2) 0.21098(2) 0.01222(9) Uani 1 1 d . . . . .
Si4 Si 0.71180(4) 0.41798(4) 0.25796(3) 0.01306(17) Uani 1 1 d . . . . .
Si1 Si 0.49143(4) 0.21368(4) 0.29958(3) 0.01281(17) Uani 1 1 d . . . . .
Si3 Si 0.68821(4) 0.41092(4) 0.35663(3) 0.01321(17) Uani 1 1 d . . . . .
Si2 Si 0.57637(4) 0.32076(4) 0.34710(3) 0.01205(16) Uani 1 1 d . . . . .
Si5 Si 0.61685(4) 0.51042(4) 0.19990(3) 0.01333(17) Uani 1 1 d . . . . .
Si6 Si 0.51589(4) 0.61305(4) 0.19955(3) 0.01494(18) Uani 1 1 d . . . . .
Na1 Na 0.65267(6) 0.25946(6) 0.27415(4) 0.0184(3) Uani 1 1 d . . . . .
O9 O 0.62939(11) 0.46197(11) 0.35817(8) 0.0174(5) Uani 1 1 d . . . . .
O8 O 0.53014(11) 0.37317(10) 0.31327(8) 0.0157(4) Uani 1 1 d . . . . .
O2 O 0.56462(10) 0.24756(10) 0.32390(7) 0.0133(4) Uani 1 1 d . . . . .
O7 O 0.43342(11) 0.26777(10) 0.29310(8) 0.0159(4) Uani 1 1 d . . . . .
O5 O 0.55753(11) 0.45826(10) 0.20341(8) 0.0168(5) Uani 1 1 d . . . . .
O10 O 0.72955(10) 0.42341(11) 0.31484(7) 0.0154(4) Uani 1 1 d . . . . .
O3 O 0.65612(10) 0.33505(10) 0.34976(8) 0.0145(4) Uani 1 1 d . . . . .
O11 O 0.68398(10) 0.49169(10) 0.23880(8) 0.0149(4) Uani 1 1 d . . . . .
O6 O 0.46580(11) 0.56138(11) 0.16999(9) 0.0202(5) Uani 1 1 d . . . . .
O4 O 0.65888(10) 0.36162(10) 0.23898(8) 0.0159(4) Uani 1 1 d . . . . .
O1 O 0.5000 0.18155(15) 0.2500 0.0159(6) Uani 1 2 d S T P . .
O12 O 0.59415(11) 0.58482(10) 0.20992(8) 0.0167(5) Uani 1 1 d . . . . .
O13 O 0.5000 0.63247(16) 0.2500 0.0233(7) Uani 1 2 d S T P . .
N1 N 0.76772(17) 0.14126(16) 0.17268(11) 0.0308(7) Uani 1 1 d . . . . .
C25 C 0.63874(17) 0.50918(17) 0.14107(12) 0.0202(7) Uani 1 1 d . . . . .
C7 C 0.55577(17) 0.32073(16) 0.40637(12) 0.0199(7) Uani 1 1 d . . . . .
C31 C 0.51489(15) 0.69350(15) 0.16809(12) 0.0165(6) Uani 1 1 d . . . . .
C19 C 0.79273(15) 0.40586(16) 0.23838(11) 0.0154(6) Uani 1 1 d . . . . .
C13 C 0.75349(15) 0.40903(15) 0.41204(11) 0.0158(6) Uani 1 1 d . . . . .
C14 C 0.82240(17) 0.41572(19) 0.41337(13) 0.0255(8) Uani 1 1 d . . . . .
H14 H 0.8368 0.4247 0.3858 0.031 Uiso 1 1 calc R . . . .
C8 C 0.5880(2) 0.2783(2) 0.44145(13) 0.0323(9) Uani 1 1 d . . . . .
H8 H 0.6220 0.2507 0.4356 0.039 Uiso 1 1 calc R . . . .
C18 C 0.73453(17) 0.39586(19) 0.45453(12) 0.0263(8) Uani 1 1 d . . . . .
H18 H 0.6891 0.3915 0.4552 0.032 Uiso 1 1 calc R . . . .
C1 C 0.47871(16) 0.14318(16) 0.33759(12) 0.0189(7) Uani 1 1 d . . . . .
C32 C 0.47641(18) 0.70372(17) 0.12348(13) 0.0243(7) Uani 1 1 d . . . . .
H32 H 0.4511 0.6690 0.1082 0.029 Uiso 1 1 calc R . . . .
C15 C 0.87000(18) 0.4094(2) 0.45457(14) 0.0312(9) Uani 1 1 d . . . . .
H15 H 0.9155 0.4141 0.4543 0.037 Uiso 1 1 calc R . . . .
C16 C 0.84964(18) 0.3961(2) 0.49602(13) 0.0301(8) Uani 1 1 d . . . . .
H16 H 0.8813 0.3918 0.5238 0.036 Uiso 1 1 calc R . . . .
C12 C 0.50561(18) 0.36178(19) 0.41687(13) 0.0266(8) Uani 1 1 d . . . . .
H12 H 0.4835 0.3908 0.3942 0.032 Uiso 1 1 calc R . . . .
C43 C 0.74261(18) 0.19075(17) 0.13574(12) 0.0223(7) Uani 1 1 d . . . . .
C17 C 0.7819(2) 0.3892(2) 0.49575(13) 0.0336(9) Uani 1 1 d . . . . .
H17 H 0.7680 0.3801 0.5235 0.040 Uiso 1 1 calc R . . . .
C26 C 0.6257(2) 0.5628(2) 0.11090(14) 0.0347(9) Uani 1 1 d . . . . .
H26 H 0.6051 0.6000 0.1203 0.042 Uiso 1 1 calc R . . . .
C28 C 0.6742(2) 0.5075(2) 0.05290(14) 0.0375(10) Uani 1 1 d . . . . .
H28 H 0.6847 0.5060 0.0234 0.045 Uiso 1 1 calc R . . . .
C11 C 0.4882(2) 0.3602(2) 0.46024(15) 0.0376(10) Uani 1 1 d . . . . .
H11 H 0.4548 0.3882 0.4665 0.045 Uiso 1 1 calc R . . . .
N1S N 0.77140(18) 0.2476(2) 0.30792(16) 0.0514(11) Uani 1 1 d . . . . .
C35 C 0.5518(2) 0.80770(18) 0.16741(16) 0.0327(9) Uani 1 1 d . . . . .
H35 H 0.5779 0.8422 0.1822 0.039 Uiso 1 1 calc R . . . .
C10 C 0.5200(3) 0.3176(2) 0.49402(15) 0.0462(12) Uani 1 1 d . . . . .
H10 H 0.5078 0.3163 0.5230 0.055 Uiso 1 1 calc R . . . .
N3S N 0.6464(2) 0.6192(2) 0.46798(14) 0.0494(10) Uani 1 1 d . . . . .
C9 C 0.5702(3) 0.2764(2) 0.48494(15) 0.0480(12) Uani 1 1 d . . . . .
H9 H 0.5919 0.2476 0.5079 0.058 Uiso 1 1 calc R . . . .
N2S N 0.65766(19) 0.13601(19) 0.28977(17) 0.0479(10) Uani 1 1 d . . . . .
C36 C 0.55204(18) 0.74740(17) 0.18963(13) 0.0249(7) Uani 1 1 d . . . . .
H36 H 0.5776 0.7425 0.2197 0.030 Uiso 1 1 calc R . . . .
C2 C 0.4794(2) 0.1527(2) 0.38486(14) 0.0350(9) Uani 1 1 d . . . . .
H2 H 0.4828 0.1953 0.3969 0.042 Uiso 1 1 calc R . . . .
C33 C 0.4748(2) 0.76421(19) 0.10128(14) 0.0317(9) Uani 1 1 d . . . . .
H33 H 0.4483 0.7698 0.0716 0.038 Uiso 1 1 calc R . . . .
C27 C 0.6427(2) 0.5623(2) 0.06696(15) 0.0409(10) Uani 1 1 d . . . . .
H27 H 0.6329 0.5985 0.0472 0.049 Uiso 1 1 calc R . . . .
C34 C 0.5128(2) 0.81661(19) 0.12336(15) 0.0320(9) Uani 1 1 d . . . . .
H34 H 0.5119 0.8573 0.1085 0.038 Uiso 1 1 calc R . . . .
C20 C 0.80105(19) 0.3566(2) 0.20729(15) 0.0326(9) Uani 1 1 d . . . . .
H20 H 0.7658 0.3275 0.1968 0.039 Uiso 1 1 calc R . . . .
C6 C 0.4716(2) 0.07875(19) 0.32089(15) 0.0350(9) Uani 1 1 d . . . . .
H6 H 0.4695 0.0708 0.2893 0.042 Uiso 1 1 calc R . . . .
C48 C 0.7794(2) 0.2048(2) 0.10238(14) 0.0385(10) Uani 1 1 d . . . . .
H48 H 0.8209 0.1846 0.1035 0.046 Uiso 1 1 calc R . . . .
C5S C 0.6106(2) 0.5760(2) 0.45595(15) 0.0383(10) Uani 1 1 d . . . . .
C30 C 0.6713(3) 0.4559(2) 0.12606(14) 0.0410(11) Uani 1 1 d . . . . .
H30 H 0.6811 0.4192 0.1453 0.049 Uiso 1 1 calc R . . . .
C3 C 0.4750(2) 0.0999(3) 0.41464(16) 0.0512(14) Uani 1 1 d . . . . .
H3 H 0.4762 0.1075 0.4462 0.061 Uiso 1 1 calc R . . . .
C29 C 0.6896(3) 0.4561(2) 0.08264(16) 0.0476(12) Uani 1 1 d . . . . .
H29 H 0.7128 0.4203 0.0740 0.057 Uiso 1 1 calc R . . . .
C24 C 0.84667(19) 0.4480(2) 0.25274(16) 0.0350(10) Uani 1 1 d . . . . .
H24 H 0.8432 0.4816 0.2738 0.042 Uiso 1 1 calc R . . . .
C6S C 0.5640(3) 0.5215(2) 0.44224(16) 0.0456(11) Uani 1 1 d . . . . .
H6SA H 0.5828 0.4912 0.4232 0.068 Uiso 1 1 calc GR . . . .
H6SB H 0.5221 0.5382 0.4248 0.068 Uiso 1 1 calc GR . . . .
H6SC H 0.5564 0.4992 0.4697 0.068 Uiso 1 1 calc GR . . . .
C21 C 0.8609(2) 0.3492(2) 0.19115(16) 0.0396(10) Uani 1 1 d . . . . .
H21 H 0.8652 0.3155 0.1704 0.048 Uiso 1 1 calc R . . . .
C4 C 0.4691(2) 0.0375(3) 0.39770(19) 0.0543(15) Uani 1 1 d . . . . .
H4 H 0.4660 0.0024 0.4176 0.065 Uiso 1 1 calc R . . . .
C22 C 0.9132(2) 0.3919(2) 0.20601(16) 0.0373(10) Uani 1 1 d . . . . .
H22 H 0.9533 0.3873 0.1955 0.045 Uiso 1 1 calc R . . . .
C7S C 0.8822(3) 0.5818(3) 0.51123(18) 0.0520(13) Uani 1 1 d . . . . .
C3S C 0.6596(2) 0.0996(2) 0.31862(19) 0.0474(12) Uani 1 1 d . . . . .
N4S N 0.9362(3) 0.5838(3) 0.53105(19) 0.0799(17) Uani 1 1 d . . . . .
C44 C 0.6824(2) 0.2221(2) 0.13509(17) 0.0442(11) Uani 1 1 d . . . . .
H44 H 0.6583 0.2143 0.1584 0.053 Uiso 1 1 calc R . . . .
C1S C 0.7974(2) 0.2441(2) 0.34530(19) 0.0437(11) Uani 1 1 d . . . . .
C5 C 0.4676(3) 0.0259(2) 0.3508(2) 0.0538(14) Uani 1 1 d . . . . .
H5 H 0.4640 -0.0170 0.3393 0.065 Uiso 1 1 calc R . . . .
C47 C 0.7546(3) 0.2491(3) 0.06727(17) 0.0522(13) Uani 1 1 d . . . . .
H47 H 0.7798 0.2591 0.0449 0.063 Uiso 1 1 calc R . . . .
C46 C 0.6944(3) 0.2778(3) 0.0649(2) 0.0669(17) Uani 1 1 d . . . . .
H46 H 0.6770 0.3061 0.0404 0.080 Uiso 1 1 calc R . . . .
C23 C 0.9060(2) 0.4412(2) 0.2363(2) 0.0495(13) Uani 1 1 d . . . . .
H23 H 0.9412 0.4706 0.2461 0.059 Uiso 1 1 calc R . . . .
C45 C 0.6587(3) 0.2650(3) 0.0994(2) 0.0720(18) Uani 1 1 d . . . . .
H45 H 0.6177 0.2859 0.0984 0.086 Uiso 1 1 calc R . . . .
C2S C 0.8300(3) 0.2402(3) 0.3949(2) 0.0613(15) Uani 1 1 d . . . . .
H2SA H 0.8772 0.2494 0.3984 0.092 Uiso 1 1 calc GR . . . .
H2SB H 0.8242 0.1968 0.4065 0.092 Uiso 1 1 calc GR . . . .
H2SC H 0.8101 0.2719 0.4123 0.092 Uiso 1 1 calc GR . . . .
C8S C 0.8150(3) 0.5791(3) 0.4829(3) 0.081(2) Uani 1 1 d . . . . .
H8SA H 0.8146 0.6001 0.4534 0.121 Uiso 1 1 calc GR . . . .
H8SB H 0.7845 0.6015 0.4987 0.121 Uiso 1 1 calc GR . . . .
H8SC H 0.8014 0.5340 0.4778 0.121 Uiso 1 1 calc GR . . . .
C4S C 0.6629(4) 0.0513(4) 0.3569(2) 0.095(3) Uani 1 1 d . . . . .
H4SA H 0.6548 0.0079 0.3439 0.142 Uiso 1 1 calc GR . . . .
H4SB H 0.6295 0.0618 0.3747 0.142 Uiso 1 1 calc GR . . . .
H4SC H 0.7068 0.0528 0.3768 0.142 Uiso 1 1 calc GR . . . .
C37 C 0.7190(5) 0.0828(5) 0.1661(4) 0.051(2) Uiso 0.5 1 d . . . A 1
H37A H 0.6742 0.0983 0.1657 0.077 Uiso 0.5 1 calc R . . A 1
H37B H 0.7201 0.0612 0.1370 0.077 Uiso 0.5 1 calc R . . A 1
H37C H 0.7321 0.0522 0.1914 0.077 Uiso 0.5 1 calc R . . A 1
C41 C 0.7724(5) 0.1704(5) 0.2206(3) 0.046(2) Uiso 0.5 1 d . . . A 1
H41A H 0.7297 0.1890 0.2230 0.068 Uiso 0.5 1 calc R . . A 1
H41B H 0.7844 0.1366 0.2438 0.068 Uiso 0.5 1 calc R . . A 1
H41C H 0.8061 0.2043 0.2257 0.068 Uiso 0.5 1 calc R . . A 1
C39 C 0.8345(4) 0.1147(4) 0.1729(3) 0.0254(15) Uiso 0.5 1 d . . . A 1
H39A H 0.8462 0.0834 0.1979 0.038 Uiso 0.5 1 calc R . . A 1
H39B H 0.8346 0.0934 0.1436 0.038 Uiso 0.5 1 calc R . . A 1
H39C H 0.8668 0.1499 0.1775 0.038 Uiso 0.5 1 calc R . . A 1
C38 C 0.8042(5) 0.0858(5) 0.1569(4) 0.051(2) Uiso 0.5 1 d . . . A 2
H38A H 0.8293 0.1014 0.1346 0.077 Uiso 0.5 1 calc R . . A 2
H38B H 0.8344 0.0670 0.1832 0.077 Uiso 0.5 1 calc R . . A 2
H38C H 0.7726 0.0529 0.1427 0.077 Uiso 0.5 1 calc R . . A 2
C42 C 0.7265(5) 0.1313(5) 0.2060(4) 0.055(3) Uiso 0.5 1 d . . . A 2
H42A H 0.7067 0.1724 0.2122 0.082 Uiso 0.5 1 calc R . . A 2
H42B H 0.6916 0.1003 0.1938 0.082 Uiso 0.5 1 calc R . . A 2
H42C H 0.7535 0.1144 0.2344 0.082 Uiso 0.5 1 calc R . . A 2
C40 C 0.8344(6) 0.1773(6) 0.2052(4) 0.062(3) Uiso 0.5 1 d . . . A 2
H40A H 0.8667 0.1868 0.1863 0.093 Uiso 0.5 1 calc R . . A 2
H40B H 0.8209 0.2175 0.2179 0.093 Uiso 0.5 1 calc R . . A 2
H40C H 0.8541 0.1483 0.2303 0.093 Uiso 0.5 1 calc R . . A 2

loop_
_atom_site_aniso_label
_atom_site_aniso_U_11
_atom_site_aniso_U_22
_atom_site_aniso_U_33
_atom_site_aniso_U_23
_atom_site_aniso_U_13
_atom_site_aniso_U_12
Cu2 0.01060(17) 0.01038(17) 0.01836(19) 0.00044(14) 0.00453(14) -0.00023(13)
Cu1 0.01001(17) 0.01038(18) 0.01665(19) 0.00018(14) 0.00357(13) -0.00034(13)
Si4 0.0104(4) 0.0129(4) 0.0169(4) -0.0002(3) 0.0051(3) -0.0010(3)
Si1 0.0127(4) 0.0102(4) 0.0155(4) 0.0012(3) 0.0031(3) -0.0005(3)
Si3 0.0111(4) 0.0139(4) 0.0150(4) 0.0000(3) 0.0036(3) -0.0007(3)
Si2 0.0115(4) 0.0111(4) 0.0143(4) -0.0004(3) 0.0044(3) 0.0003(3)
Si5 0.0123(4) 0.0112(4) 0.0175(4) 0.0008(3) 0.0053(3) -0.0010(3)
Si6 0.0145(4) 0.0107(4) 0.0217(4) 0.0002(3) 0.0085(3) 0.0001(3)
Na1 0.0162(6) 0.0183(6) 0.0213(7) 0.0006(5) 0.0055(5) 0.0023(5)
O9 0.0148(11) 0.0154(11) 0.0216(12) -0.0027(9) 0.0032(9) -0.0004(8)
O8 0.0141(10) 0.0107(10) 0.0218(12) 0.0001(9) 0.0024(9) 0.0012(8)
O2 0.0111(10) 0.0117(10) 0.0166(11) -0.0005(8) 0.0019(8) 0.0014(8)
O7 0.0145(10) 0.0129(10) 0.0202(11) 0.0011(9) 0.0035(8) -0.0014(8)
O5 0.0123(10) 0.0122(10) 0.0253(12) 0.0029(9) 0.0023(9) -0.0016(8)
O10 0.0129(10) 0.0194(11) 0.0147(11) -0.0005(9) 0.0048(8) -0.0029(8)
O3 0.0099(10) 0.0137(10) 0.0205(11) 0.0018(9) 0.0047(8) 0.0016(8)
O11 0.0122(10) 0.0145(10) 0.0185(11) 0.0011(9) 0.0042(8) -0.0011(8)
O6 0.0145(11) 0.0118(11) 0.0328(14) 0.0027(10) 0.0010(9) -0.0007(8)
O4 0.0118(10) 0.0141(11) 0.0222(11) 0.0004(9) 0.0043(8) -0.0004(8)
O1 0.0194(15) 0.0114(14) 0.0164(15) 0.000 0.0028(12) 0.000
O12 0.0147(11) 0.0115(10) 0.0247(12) 0.0004(9) 0.0061(9) -0.0021(8)
O13 0.0310(19) 0.0165(16) 0.0275(18) 0.000 0.0182(15) 0.000
N1 0.0416(19) 0.0292(17) 0.0247(16) 0.0087(14) 0.0140(14) 0.0176(14)
C25 0.0224(16) 0.0196(16) 0.0195(16) 0.0011(13) 0.0065(13) -0.0034(13)
C7 0.0230(16) 0.0181(16) 0.0203(16) -0.0046(13) 0.0083(13) -0.0098(13)
C31 0.0153(15) 0.0115(14) 0.0254(17) -0.0005(12) 0.0105(12) 0.0029(11)
C19 0.0105(14) 0.0190(15) 0.0179(15) 0.0027(12) 0.0058(11) 0.0015(11)
C13 0.0134(14) 0.0156(15) 0.0180(15) -0.0025(12) 0.0025(11) 0.0018(11)
C14 0.0166(16) 0.035(2) 0.0256(18) 0.0065(16) 0.0068(13) -0.0017(14)
C8 0.043(2) 0.032(2) 0.0221(19) 0.0002(16) 0.0063(16) -0.0009(17)
C18 0.0164(16) 0.041(2) 0.0222(18) -0.0032(16) 0.0061(13) -0.0027(15)
C1 0.0137(15) 0.0183(16) 0.0240(17) 0.0060(13) 0.0020(12) -0.0033(12)
C32 0.0277(18) 0.0179(16) 0.0284(19) -0.0013(14) 0.0081(15) -0.0005(14)
C15 0.0153(17) 0.042(2) 0.034(2) 0.0057(18) -0.0002(14) -0.0036(15)
C16 0.0217(18) 0.040(2) 0.0245(19) 0.0039(17) -0.0047(14) -0.0004(16)
C12 0.0251(18) 0.031(2) 0.0259(18) -0.0072(16) 0.0110(14) -0.0067(15)
C43 0.0269(18) 0.0182(16) 0.0211(17) 0.0007(14) 0.0033(13) 0.0020(13)
C17 0.031(2) 0.052(3) 0.0182(18) 0.0007(17) 0.0066(15) 0.0005(18)
C26 0.043(2) 0.032(2) 0.032(2) 0.0065(17) 0.0154(18) 0.0097(18)
C28 0.054(3) 0.040(2) 0.024(2) -0.0025(18) 0.0220(19) -0.003(2)
C11 0.041(2) 0.043(2) 0.036(2) -0.019(2) 0.0242(19) -0.0149(19)
N1S 0.0240(19) 0.056(3) 0.067(3) -0.010(2) -0.0069(19) 0.0116(17)
C35 0.036(2) 0.0146(17) 0.050(3) -0.0008(17) 0.0140(18) -0.0036(15)
C10 0.064(3) 0.057(3) 0.025(2) -0.012(2) 0.028(2) -0.028(2)
N3S 0.063(3) 0.048(2) 0.038(2) 0.0022(19) 0.0109(19) -0.008(2)
C9 0.078(4) 0.042(3) 0.023(2) 0.0044(19) 0.009(2) -0.014(2)
N2S 0.036(2) 0.030(2) 0.080(3) 0.010(2) 0.019(2) 0.0102(16)
C36 0.0259(18) 0.0197(17) 0.0288(19) -0.0003(15) 0.0048(14) 0.0001(14)
C2 0.040(2) 0.039(2) 0.025(2) 0.0053(17) 0.0026(16) -0.0151(18)
C33 0.038(2) 0.032(2) 0.0256(19) 0.0098(16) 0.0077(16) 0.0090(17)
C27 0.054(3) 0.042(3) 0.029(2) 0.0115(19) 0.0129(19) 0.001(2)
C34 0.039(2) 0.0207(18) 0.043(2) 0.0113(17) 0.0243(18) 0.0075(16)
C20 0.0231(18) 0.033(2) 0.044(2) -0.0169(18) 0.0124(16) -0.0066(16)
C6 0.048(2) 0.0208(19) 0.039(2) 0.0071(17) 0.0141(19) -0.0044(17)
C48 0.046(3) 0.042(2) 0.030(2) 0.0081(19) 0.0148(18) 0.009(2)
C5S 0.042(2) 0.041(2) 0.031(2) 0.0050(19) 0.0069(18) 0.004(2)
C30 0.067(3) 0.034(2) 0.025(2) 0.0048(17) 0.019(2) 0.021(2)
C3 0.044(3) 0.075(4) 0.031(2) 0.025(2) -0.0015(19) -0.025(2)
C29 0.075(4) 0.041(3) 0.033(2) -0.004(2) 0.024(2) 0.019(2)
C24 0.0208(18) 0.032(2) 0.057(3) -0.0181(19) 0.0191(18) -0.0042(15)
C6S 0.054(3) 0.051(3) 0.033(2) -0.010(2) 0.011(2) -0.008(2)
C21 0.034(2) 0.044(2) 0.047(3) -0.020(2) 0.0224(19) 0.0012(18)
C4 0.040(3) 0.053(3) 0.065(3) 0.043(3) 0.000(2) -0.016(2)
C22 0.0237(19) 0.040(2) 0.056(3) -0.003(2) 0.0268(19) 0.0064(17)
C7S 0.055(3) 0.052(3) 0.046(3) -0.006(2) 0.003(2) 0.007(2)
C3S 0.039(3) 0.030(2) 0.066(3) 0.004(2) -0.004(2) -0.0045(19)
N4S 0.078(4) 0.088(4) 0.062(3) -0.014(3) -0.014(3) 0.001(3)
C44 0.030(2) 0.047(3) 0.054(3) 0.014(2) 0.0041(19) 0.0146(19)
C1S 0.022(2) 0.042(3) 0.065(3) -0.002(2) 0.004(2) 0.0011(18)
C5 0.064(3) 0.022(2) 0.076(4) 0.020(2) 0.017(3) -0.004(2)
C47 0.076(4) 0.047(3) 0.034(2) 0.015(2) 0.010(2) -0.006(3)
C46 0.096(5) 0.042(3) 0.051(3) 0.022(3) -0.013(3) 0.014(3)
C23 0.019(2) 0.039(2) 0.098(4) -0.019(3) 0.030(2) -0.0091(17)
C45 0.056(3) 0.066(4) 0.086(5) 0.029(3) -0.004(3) 0.032(3)
C2S 0.071(4) 0.050(3) 0.063(4) 0.008(3) 0.014(3) -0.004(3)
C8S 0.050(3) 0.063(4) 0.116(6) -0.005(4) -0.014(4) 0.010(3)
C4S 0.096(5) 0.083(5) 0.084(5) 0.040(4) -0.028(4) -0.034(4)

loop_
_atom_type_symbol
_atom_type_description
_atom_type_scat_dispersion_real
_atom_type_scat_dispersion_imag
_atom_type_scat_source
C C 0.0033 0.0016 'International Tables Vol C Tables 4.2.6.8 and 6.1.1.4'
H H 0.0000 0.0000 'International Tables Vol C Tables 4.2.6.8 and 6.1.1.4'
Cu Cu 0.3201 1.2651 'International Tables Vol C Tables 4.2.6.8 and 6.1.1.4'
N N 0.0061 0.0033 'International Tables Vol C Tables 4.2.6.8 and 6.1.1.4'
Na Na 0.0362 0.0249 'International Tables Vol C Tables 4.2.6.8 and 6.1.1.4'
O O 0.0106 0.0060 'International Tables Vol C Tables 4.2.6.8 and 6.1.1.4'
Si Si 0.0817 0.0704 'International Tables Vol C Tables 4.2.6.8 and 6.1.1.4'

loop_
_geom_angle_atom_site_label_1
_geom_angle_atom_site_label_2
_geom_angle_atom_site_label_3
_geom_angle
_geom_angle_site_symmetry_1
_geom_angle_site_symmetry_3
O9 Cu2 Cu1 130.84(7) 2_655 .
O9 Cu2 O8 93.24(9) 2_655 2_655
O9 Cu2 O5 167.06(10) 2_655 .
O8 Cu2 Cu1 38.52(6) 2_655 .
O8 Cu2 O5 77.28(9) 2_655 .
O5 Cu2 Cu1 38.81(6) . .
O6 Cu2 Cu1 133.47(7) . .
O6 Cu2 O9 94.72(9) . 2_655
O6 Cu2 O8 171.97(9) . 2_655
O6 Cu2 O5 94.69(9) . .
Cu2 Cu1 Na1 161.71(3) . .
O8 Cu1 Cu2 38.97(6) 2_655 .
O8 Cu1 Na1 134.26(7) 2_655 .
O8 Cu1 O5 77.97(9) 2_655 .
O7 Cu1 Cu2 134.16(6) 2_655 .
O7 Cu1 Na1 49.56(7) 2_655 .
O7 Cu1 O8 96.08(9) 2_655 2_655
O7 Cu1 O5 169.83(9) 2_655 .
O5 Cu1 Cu2 39.05(6) . .
O5 Cu1 Na1 139.90(7) . .
O4 Cu1 Cu2 135.67(7) . .
O4 Cu1 Na1 48.73(7) . .
O4 Cu1 O8 173.06(9) . 2_655
O4 Cu1 O7 89.86(9) . 2_655
O4 Cu1 O5 96.65(9) . .
O10 Si4 Na1 86.27(8) . .
O10 Si4 O11 105.83(12) . .
O10 Si4 C19 107.25(13) . .
O11 Si4 Na1 140.66(8) . .
O11 Si4 C19 106.08(13) . .
O4 Si4 Na1 32.82(8) . .
O4 Si4 O10 113.41(12) . .
O4 Si4 O11 111.85(12) . .
O4 Si4 C19 111.94(13) . .
C19 Si4 Na1 105.58(10) . .
O2 Si1 Na1 137.72(8) . 2_655
O2 Si1 C1 106.49(13) . .
O7 Si1 Na1 38.21(8) . 2_655
O7 Si1 O2 109.96(11) . .
O7 Si1 O1 112.36(11) . .
O7 Si1 C1 114.29(14) . .
O1 Si1 Na1 77.27(5) . 2_655
O1 Si1 O2 107.31(9) . .
O1 Si1 C1 106.02(15) . .
C1 Si1 Na1 112.52(10) . 2_655
O9 Si3 O10 115.04(12) . .
O9 Si3 O3 109.13(11) . .
O9 Si3 C13 113.11(13) . .
O10 Si3 O3 107.48(12) . .
O10 Si3 C13 105.56(13) . .
O3 Si3 C13 105.99(13) . .
O8 Si2 Na1 98.68(9) . .
O8 Si2 O2 109.13(12) . .
O8 Si2 O3 111.05(12) . .
O8 Si2 C7 110.88(14) . .
O2 Si2 Na1 53.60(8) . .
O2 Si2 O3 103.97(11) . .
O2 Si2 C7 110.17(13) . .
O3 Si2 Na1 58.65(8) . .
O3 Si2 C7 111.40(13) . .
C7 Si2 Na1 150.16(12) . .
O5 Si5 O11 109.24(12) . .
O5 Si5 O12 110.72(12) . .
O5 Si5 C25 111.70(14) . .
O11 Si5 C25 108.51(14) . .
O12 Si5 O11 108.58(12) . .
O12 Si5 C25 108.01(14) . .
O6 Si6 O12 110.79(12) . .
O6 Si6 O13 115.53(12) . .
O6 Si6 C31 111.54(14) . .
O12 Si6 C31 107.76(13) . .
O13 Si6 O12 106.20(10) . .
O13 Si6 C31 104.51(15) . .
Cu1 Na1 Si4 57.74(3) . .
Cu1 Na1 Si1 59.58(3) . 2_655
Cu1 Na1 Si2 80.64(3) . .
Si1 Na1 Si4 116.19(4) 2_655 .
Si2 Na1 Si4 87.59(4) . .
Si2 Na1 Si1 93.37(4) . 2_655
O2 Na1 Cu1 91.41(6) . .
O2 Na1 Si4 117.81(6) . .
O2 Na1 Si1 73.76(6) . 2_655
O2 Na1 Si2 31.16(5) . .
O2 Na1 O3 58.97(7) . .
O2 Na1 N2S 79.07(11) . .
O7 Na1 Cu1 38.56(6) 2_655 .
O7 Na1 Si4 92.19(7) 2_655 .
O7 Na1 Si1 24.73(6) 2_655 2_655
O7 Na1 Si2 98.82(7) 2_655 .
O7 Na1 O2 89.72(8) 2_655 .
O7 Na1 O3 122.51(8) 2_655 .
O7 Na1 N1S 148.70(14) 2_655 .
O7 Na1 N2S 102.47(12) 2_655 .
O3 Na1 Cu1 91.19(6) . .
O3 Na1 Si4 68.48(5) . .
O3 Na1 Si1 123.71(6) . 2_655
O3 Na1 Si2 31.33(5) . .
O4 Na1 Cu1 37.76(6) . .
O4 Na1 Si4 21.72(6) . .
O4 Na1 Si1 94.64(7) . 2_655
O4 Na1 Si2 91.47(7) . .
O4 Na1 O2 116.48(9) . .
O4 Na1 O7 70.47(8) . 2_655
O4 Na1 O3 81.93(8) . .
O4 Na1 N1S 97.42(13) . .
O4 Na1 N2S 162.14(13) . .
N1S Na1 Cu1 135.09(12) . .
N1S Na1 Si4 78.81(11) . .
N1S Na1 Si1 152.81(11) . 2_655
N1S Na1 Si2 110.53(12) . .
N1S Na1 O2 121.08(13) . .
N1S Na1 O3 82.20(12) . .
N1S Na1 N2S 80.18(14) . .
N2S Na1 Cu1 140.40(11) . .
N2S Na1 Si4 157.97(10) . .
N2S Na1 Si1 80.90(10) . 2_655
N2S Na1 Si2 106.00(11) . .
N2S Na1 O3 114.98(12) . .
Si3 O9 Cu2 132.83(14) . 2_655
Cu1 O8 Cu2 102.51(10) 2_655 2_655
Si2 O8 Cu2 122.13(13) . 2_655
Si2 O8 Cu1 124.35(13) . 2_655
Si1 O2 Na1 117.93(11) . .
Si2 O2 Si1 126.71(13) . .
Si2 O2 Na1 95.24(10) . .
Cu1 O7 Na1 91.88(9) 2_655 2_655
Si1 O7 Cu1 132.93(13) . 2_655
Si1 O7 Na1 117.06(12) . 2_655
Cu1 O5 Cu2 102.14(10) . .
Si5 O5 Cu2 126.44(13) . .
Si5 O5 Cu1 127.24(13) . .
Si4 O10 Si3 135.20(14) . .
Si3 O3 Na1 124.86(11) . .
Si2 O3 Si3 121.97(13) . .
Si2 O3 Na1 90.01(10) . .
Si5 O11 Si4 128.68(14) . .
Si6 O6 Cu2 129.94(14) . .
Cu1 O4 Na1 93.51(9) . .
Si4 O4 Cu1 133.21(13) . .
Si4 O4 Na1 125.46(13) . .
Si1 O1 Si1 132.8(2) . 2_655
Si5 O12 Si6 125.84(14) . .
Si6 O13 Si6 151.9(2) . 2_655
C43 N1 C37 108.4(5) . .
C43 N1 C41 110.9(4) . .
C43 N1 C40 103.8(5) . .
C41 N1 C37 109.8(6) . .
C39 N1 C43 115.7(4) . .
C39 N1 C37 106.9(5) . .
C39 N1 C41 105.0(5) . .
C38 N1 C43 114.1(5) . .
C38 N1 C40 96.4(6) . .
C42 N1 C43 115.5(5) . .
C42 N1 C38 120.6(7) . .
C42 N1 C40 101.3(6) . .
C26 C25 Si5 121.6(3) . .
C30 C25 Si5 121.5(3) . .
C30 C25 C26 116.8(3) . .
C8 C7 Si2 121.5(3) . .
C8 C7 C12 117.4(3) . .
C12 C7 Si2 121.1(3) . .
C32 C31 Si6 122.5(2) . .
C32 C31 C36 116.8(3) . .
C36 C31 Si6 120.6(3) . .
C20 C19 Si4 122.0(2) . .
C20 C19 C24 116.8(3) . .
C24 C19 Si4 121.2(3) . .
C14 C13 Si3 123.4(3) . .
C14 C13 C18 116.7(3) . .
C18 C13 Si3 119.8(2) . .
C13 C14 H14 119.0 . .
C15 C14 C13 122.1(3) . .
C15 C14 H14 119.0 . .
C7 C8 H8 119.4 . .
C9 C8 C7 121.1(4) . .
C9 C8 H8 119.4 . .
C13 C18 H18 119.3 . .
C17 C18 C13 121.4(3) . .
C17 C18 H18 119.3 . .
C2 C1 Si1 120.8(3) . .
C2 C1 C6 117.2(3) . .
C6 C1 Si1 122.0(3) . .
C31 C32 H32 119.1 . .
C33 C32 C31 121.7(3) . .
C33 C32 H32 119.1 . .
C14 C15 H15 120.1 . .
C16 C15 C14 119.9(3) . .
C16 C15 H15 120.1 . .
C15 C16 H16 120.3 . .
C17 C16 C15 119.3(3) . .
C17 C16 H16 120.3 . .
C7 C12 H12 119.3 . .
C11 C12 C7 121.4(4) . .
C11 C12 H12 119.3 . .
C48 C43 N1 120.0(3) . .
C48 C43 C44 120.4(4) . .
C44 C43 N1 119.7(3) . .
C18 C17 H17 119.7 . .
C16 C17 C18 120.6(4) . .
C16 C17 H17 119.7 . .
C25 C26 H26 119.1 . .
C25 C26 C27 121.7(4) . .
C27 C26 H26 119.1 . .
C27 C28 H28 120.4 . .
C29 C28 H28 120.4 . .
C29 C28 C27 119.2(4) . .
C12 C11 H11 119.9 . .
C10 C11 C12 120.2(4) . .
C10 C11 H11 119.9 . .
C1S N1S Na1 129.7(4) . .
C36 C35 H35 120.0 . .
C34 C35 H35 120.0 . .
C34 C35 C36 120.0(4) . .
C11 C10 H10 120.0 . .
C11 C10 C9 120.0(4) . .
C9 C10 H10 120.0 . .
C8 C9 H9 120.1 . .
C10 C9 C8 119.8(4) . .
C10 C9 H9 120.1 . .
C3S N2S Na1 141.4(4) . .
C31 C36 H36 119.1 . .
C35 C36 C31 121.9(3) . .
C35 C36 H36 119.1 . .
C1 C2 H2 119.2 . .
C1 C2 C3 121.6(4) . .
C3 C2 H2 119.2 . .
C32 C33 H33 119.9 . .
C32 C33 C34 120.1(4) . .
C34 C33 H33 119.9 . .
C26 C27 H27 120.2 . .
C28 C27 C26 119.6(4) . .
C28 C27 H27 120.2 . .
C35 C34 C33 119.4(3) . .
C35 C34 H34 120.3 . .
C33 C34 H34 120.3 . .
C19 C20 H20 119.0 . .
C19 C20 C21 121.9(3) . .
C21 C20 H20 119.0 . .
C1 C6 H6 119.4 . .
C1 C6 C5 121.1(4) . .
C5 C6 H6 119.4 . .
C43 C48 H48 120.2 . .
C43 C48 C47 119.5(4) . .
C47 C48 H48 120.2 . .
N3S C5S C6S 177.8(5) . .
C25 C30 H30 119.4 . .
C25 C30 C29 121.3(4) . .
C29 C30 H30 119.4 . .
C2 C3 H3 119.9 . .
C4 C3 C2 120.1(5) . .
C4 C3 H3 119.9 . .
C28 C29 C30 121.2(4) . .
C28 C29 H29 119.4 . .
C30 C29 H29 119.4 . .
C19 C24 H24 119.3 . .
C19 C24 C23 121.3(4) . .
C23 C24 H24 119.3 . .
C5S C6S H6SA 109.5 . .
C5S C6S H6SB 109.5 . .
C5S C6S H6SC 109.5 . .
H6SA C6S H6SB 109.5 . .
H6SA C6S H6SC 109.5 . .
H6SB C6S H6SC 109.5 . .
C20 C21 H21 120.1 . .
C22 C21 C20 119.8(4) . .
C22 C21 H21 120.1 . .
C3 C4 H4 119.9 . .
C3 C4 C5 120.1(4) . .
C5 C4 H4 119.9 . .
C21 C22 H22 120.3 . .
C23 C22 C21 119.4(4) . .
C23 C22 H22 120.3 . .
N4S C7S C8S 175.9(7) . .
N2S C3S C4S 179.4(6) . .
C43 C44 H44 120.7 . .
C45 C44 C43 118.6(5) . .
C45 C44 H44 120.7 . .
N1S C1S C2S 178.4(6) . .
C6 C5 H5 120.1 . .
C4 C5 C6 119.8(5) . .
C4 C5 H5 120.1 . .
C48 C47 H47 119.6 . .
C46 C47 C48 120.8(5) . .
C46 C47 H47 119.6 . .
C47 C46 H46 120.4 . .
C47 C46 C45 119.2(5) . .
C45 C46 H46 120.4 . .
C24 C23 H23 119.6 . .
C22 C23 C24 120.8(4) . .
C22 C23 H23 119.6 . .
C44 C45 C46 121.4(5) . .
C44 C45 H45 119.3 . .
C46 C45 H45 119.3 . .
C1S C2S H2SA 109.5 . .
C1S C2S H2SB 109.5 . .
C1S C2S H2SC 109.5 . .
H2SA C2S H2SB 109.5 . .
H2SA C2S H2SC 109.5 . .
H2SB C2S H2SC 109.5 . .
C7S C8S H8SA 109.5 . .
C7S C8S H8SB 109.5 . .
C7S C8S H8SC 109.5 . .
H8SA C8S H8SB 109.5 . .
H8SA C8S H8SC 109.5 . .
H8SB C8S H8SC 109.5 . .
C3S C4S H4SA 109.5 . .
C3S C4S H4SB 109.5 . .
C3S C4S H4SC 109.5 . .
H4SA C4S H4SB 109.5 . .
H4SA C4S H4SC 109.5 . .
H4SB C4S H4SC 109.5 . .
N1 C37 H37A 109.5 . .
N1 C37 H37B 109.5 . .
N1 C37 H37C 109.5 . .
H37A C37 H37B 109.5 . .
H37A C37 H37C 109.5 . .
H37B C37 H37C 109.5 . .
N1 C41 H41A 109.5 . .
N1 C41 H41B 109.5 . .
N1 C41 H41C 109.5 . .
H41A C41 H41B 109.5 . .
H41A C41 H41C 109.5 . .
H41B C41 H41C 109.5 . .
N1 C39 H39A 109.5 . .
N1 C39 H39B 109.5 . .
N1 C39 H39C 109.5 . .
H39A C39 H39B 109.5 . .
H39A C39 H39C 109.5 . .
H39B C39 H39C 109.5 . .
N1 C38 H38A 109.5 . .
N1 C38 H38B 109.5 . .
N1 C38 H38C 109.5 . .
H38A C38 H38B 109.5 . .
H38A C38 H38C 109.5 . .
H38B C38 H38C 109.5 . .
N1 C42 H42A 109.5 . .
N1 C42 H42B 109.5 . .
N1 C42 H42C 109.5 . .
H42A C42 H42B 109.5 . .
H42A C42 H42C 109.5 . .
H42B C42 H42C 109.5 . .
N1 C40 H40A 109.5 . .
N1 C40 H40B 109.5 . .
N1 C40 H40C 109.5 . .
H40A C40 H40B 109.5 . .
H40A C40 H40C 109.5 . .
H40B C40 H40C 109.5 . .

loop_
_geom_bond_atom_site_label_1
_geom_bond_atom_site_label_2
_geom_bond_distance
_geom_bond_site_symmetry_2
Cu2 Cu1 3.0523(5) .
Cu2 O9 1.912(2) 2_655
Cu2 O8 1.966(2) 2_655
Cu2 O5 1.967(2) .
Cu2 O6 1.892(2) .
Cu1 Na1 3.0919(13) .
Cu1 O8 1.947(2) 2_655
Cu1 O7 1.928(2) 2_655
Cu1 O5 1.957(2) .
Cu1 O4 1.897(2) .
Si4 Na1 3.4988(15) .
Si4 O10 1.631(2) .
Si4 O11 1.655(2) .
Si4 O4 1.590(2) .
Si4 C19 1.863(3) .
Si1 Na1 3.3898(15) 2_655
Si1 O2 1.660(2) .
Si1 O7 1.593(2) .
Si1 O1 1.6300(15) .
Si1 C1 1.861(3) .
Si3 O9 1.588(2) .
Si3 O10 1.636(2) .
Si3 O3 1.668(2) .
Si3 C13 1.872(3) .
Si2 Na1 3.1367(15) .
Si2 O8 1.616(2) .
Si2 O2 1.630(2) .
Si2 O3 1.631(2) .
Si2 C7 1.863(3) .
Si5 O5 1.622(2) .
Si5 O11 1.632(2) .
Si5 O12 1.623(2) .
Si5 C25 1.861(3) .
Si6 O6 1.588(2) .
Si6 O12 1.658(2) .
Si6 O13 1.6206(12) .
Si6 C31 1.871(3) .
Na1 Si1 3.3899(15) 2_655
Na1 O2 2.535(2) .
Na1 O7 2.354(2) 2_655
Na1 O3 2.679(3) .
Na1 O4 2.328(2) .
Na1 N1S 2.423(4) .
Na1 N2S 2.544(4) .
O9 Cu2 1.912(2) 2_655
O8 Cu2 1.966(2) 2_655
O8 Cu1 1.947(2) 2_655
O7 Cu1 1.928(2) 2_655
O7 Na1 2.354(2) 2_655
O1 Si1 1.6301(15) 2_655
O13 Si6 1.6207(12) 2_655
N1 C43 1.486(4) .
N1 C37 1.532(10) .
N1 C41 1.506(10) .
N1 C39 1.458(8) .
N1 C38 1.471(10) .
N1 C42 1.421(11) .
N1 C40 1.657(12) .
C25 C26 1.392(5) .
C25 C30 1.384(5) .
C7 C8 1.395(5) .
C7 C12 1.397(5) .
C31 C32 1.392(5) .
C31 C36 1.403(5) .
C19 C20 1.385(5) .
C19 C24 1.386(5) .
C13 C14 1.398(4) .
C13 C18 1.399(5) .
C14 H14 0.9300 .
C14 C15 1.387(5) .
C8 H8 0.9300 .
C8 C9 1.391(6) .
C18 H18 0.9300 .
C18 C17 1.387(5) .
C1 C2 1.392(5) .
C1 C6 1.393(5) .
C32 H32 0.9300 .
C32 C33 1.386(5) .
C15 H15 0.9300 .
C15 C16 1.384(5) .
C16 H16 0.9300 .
C16 C17 1.380(5) .
C12 H12 0.9300 .
C12 C11 1.384(5) .
C43 C48 1.374(5) .
C43 C44 1.375(5) .
C17 H17 0.9300 .
C26 H26 0.9300 .
C26 C27 1.396(6) .
C28 H28 0.9300 .
C28 C27 1.387(6) .
C28 C29 1.352(6) .
C11 H11 0.9300 .
C11 C10 1.371(7) .
N1S C1S 1.114(6) .
C35 H35 0.9300 .
C35 C36 1.385(5) .
C35 C34 1.379(6) .
C10 H10 0.9300 .
C10 C9 1.385(7) .
N3S C5S 1.146(6) .
C9 H9 0.9300 .
N2S C3S 1.116(6) .
C36 H36 0.9300 .
C2 H2 0.9300 .
C2 C3 1.394(6) .
C33 H33 0.9300 .
C33 C34 1.392(6) .
C27 H27 0.9300 .
C34 H34 0.9300 .
C20 H20 0.9300 .
C20 C21 1.399(5) .
C6 H6 0.9300 .
C6 C5 1.397(6) .
C48 H48 0.9300 .
C48 C47 1.379(6) .
C5S C6S 1.458(6) .
C30 H30 0.9300 .
C30 C29 1.393(6) .
C3 H3 0.9300 .
C3 C4 1.357(8) .
C29 H29 0.9300 .
C24 H24 0.9300 .
C24 C23 1.393(5) .
C6S H6SA 0.9600 .
C6S H6SB 0.9600 .
C6S H6SC 0.9600 .
C21 H21 0.9300 .
C21 C22 1.371(6) .
C4 H4 0.9300 .
C4 C5 1.384(8) .
C22 H22 0.9300 .
C22 C23 1.362(6) .
C7S N4S 1.131(7) .
C7S C8S 1.445(7) .
C3S C4S 1.477(8) .
C44 H44 0.9300 .
C44 C45 1.367(7) .
C1S C2S 1.467(7) .
C5 H5 0.9300 .
C47 H47 0.9300 .
C47 C46 1.342(8) .
C46 H46 0.9300 .
C46 C45 1.382(9) .
C23 H23 0.9300 .
C45 H45 0.9300 .
C2S H2SA 0.9600 .
C2S H2SB 0.9600 .
C2S H2SC 0.9600 .
C8S H8SA 0.9600 .
C8S H8SB 0.9600 .
C8S H8SC 0.9600 .
C4S H4SA 0.9600 .
C4S H4SB 0.9600 .
C4S H4SC 0.9600 .
C37 H37A 0.9600 .
C37 H37B 0.9600 .
C37 H37C 0.9600 .
C41 H41A 0.9600 .
C41 H41B 0.9600 .
C41 H41C 0.9600 .
C39 H39A 0.9600 .
C39 H39B 0.9600 .
C39 H39C 0.9600 .
C38 H38A 0.9600 .
C38 H38B 0.9600 .
C38 H38C 0.9600 .
C42 H42A 0.9600 .
C42 H42B 0.9600 .
C42 H42C 0.9600 .
C40 H40A 0.9600 .
C40 H40B 0.9600 .
C40 H40C 0.9600 .

loop_
_geom_torsion_atom_site_label_1
_geom_torsion_atom_site_label_2
_geom_torsion_atom_site_label_3
_geom_torsion_atom_site_label_4
_geom_torsion
_geom_torsion_site_symmetry_1
_geom_torsion_site_symmetry_4
Cu2 Cu1 O4 Si4 6.7(2) . .
Cu2 Cu1 O4 Na1 155.42(5) . .
Cu1 Cu2 O6 Si6 -30.0(2) . .
Si4 C19 C20 C21 177.3(3) . .
Si4 C19 C24 C23 -176.6(4) . .
Si1 C1 C2 C3 -175.1(3) . .
Si1 C1 C6 C5 174.7(4) . .
Si3 C13 C14 C15 -175.3(3) . .
Si3 C13 C18 C17 175.2(3) . .
Si2 C7 C8 C9 -177.0(3) . .
Si2 C7 C12 C11 177.5(3) . .
Si5 C25 C26 C27 179.4(3) . .
Si5 C25 C30 C29 -177.8(4) . .
Si6 C31 C32 C33 178.1(3) . .
Si6 C31 C36 C35 -179.4(3) . .
Na1 Cu1 O4 Si4 -148.8(2) . .
Na1 Si4 O10 Si3 -51.32(19) . .
Na1 Si4 O11 Si5 -28.2(3) . .
Na1 Si4 O4 Cu1 140.5(3) . .
Na1 Si4 C19 C20 39.9(3) . .
Na1 Si4 C19 C24 -143.2(3) . .
Na1 Si1 O2 Si2 43.2(2) 2_655 .
Na1 Si1 O2 Na1 -78.46(15) 2_655 .
Na1 Si1 O7 Cu1 -121.7(2) 2_655 2_655
Na1 Si1 O1 Si1 66.10(3) 2_655 2_655
Na1 Si1 C1 C2 -106.8(3) 2_655 .
Na1 Si1 C1 C6 76.5(3) 2_655 .
Na1 Si2 O8 Cu2 -116.64(12) . 2_655
Na1 Si2 O8 Cu1 105.71(13) . 2_655
Na1 Si2 O2 Si1 -130.92(19) . .
Na1 Si2 O3 Si3 132.37(18) . .
Na1 Si2 C7 C8 6.5(4) . .
Na1 Si2 C7 C12 -171.21(19) . .
O9 Cu2 O6 Si6 160.78(19) 2_655 .
O9 Si3 O10 Si4 -68.1(2) . .
O9 Si3 O3 Si2 -1.7(2) . .
O9 Si3 O3 Na1 114.06(14) . .
O9 Si3 C13 C14 -128.1(3) . .
O9 Si3 C13 C18 56.5(3) . .
O8 Si2 O2 Si1 -44.2(2) . .
O8 Si2 O2 Na1 86.72(11) . .
O8 Si2 O3 Si3 44.96(19) . .
O8 Si2 O3 Na1 -87.42(11) . .
O8 Si2 C7 C8 178.4(3) . .
O8 Si2 C7 C12 0.7(3) . .
O2 Si1 O7 Cu1 22.5(2) . 2_655
O2 Si1 O7 Na1 144.22(12) . 2_655
O2 Si1 O1 Si1 -70.29(9) . 2_655
O2 Si1 C1 C2 56.6(3) . .
O2 Si1 C1 C6 -120.1(3) . .
O2 Si2 O8 Cu2 -171.02(13) . 2_655
O2 Si2 O8 Cu1 51.33(18) . 2_655
O2 Si2 O3 Si3 162.19(14) . .
O2 Si2 O3 Na1 29.82(11) . .
O2 Si2 C7 C8 57.5(3) . .
O2 Si2 C7 C12 -120.3(3) . .
O7 Cu1 O4 Si4 -179.33(19) 2_655 .
O7 Cu1 O4 Na1 -30.57(9) 2_655 .
O7 Si1 O2 Si2 10.6(2) . .
O7 Si1 O2 Na1 -110.97(13) . .
O7 Si1 O1 Si1 50.69(9) . 2_655
O7 Si1 C1 C2 -65.0(3) . .
O7 Si1 C1 C6 118.3(3) . .
O5 Cu2 O6 Si6 -28.1(2) . .
O5 Cu1 O4 Si4 8.5(2) . .
O5 Cu1 O4 Na1 157.26(9) . .
O5 Si5 O11 Si4 34.1(2) . .
O5 Si5 O12 Si6 -28.5(2) . .
O5 Si5 C25 C26 113.0(3) . .
O5 Si5 C25 C30 -69.7(4) . .
O10 Si4 O11 Si5 -132.08(17) . .
O10 Si4 O4 Cu1 103.86(19) . .
O10 Si4 O4 Na1 -36.68(18) . .
O10 Si4 C19 C20 130.8(3) . .
O10 Si4 C19 C24 -52.2(3) . .
O10 Si3 O9 Cu2 80.7(2) . 2_655
O10 Si3 O3 Si2 -127.11(15) . .
O10 Si3 O3 Na1 -11.32(16) . .
O10 Si3 C13 C14 -1.5(3) . .
O10 Si3 C13 C18 -176.9(3) . .
O3 Si3 O9 Cu2 -40.2(2) . 2_655
O3 Si3 O10 Si4 53.7(2) . .
O3 Si3 C13 C14 112.4(3) . .
O3 Si3 C13 C18 -63.0(3) . .
O3 Si2 O8 Cu2 -56.98(17) . 2_655
O3 Si2 O8 Cu1 165.37(13) . 2_655
O3 Si2 O2 Si1 -162.77(15) . .
O3 Si2 O2 Na1 -31.85(12) . .
O3 Si2 C7 C8 -57.4(3) . .
O3 Si2 C7 C12 124.9(3) . .
O11 Si4 O10 Si3 90.6(2) . .
O11 Si4 O4 Cu1 -15.7(2) . .
O11 Si4 O4 Na1 -156.28(13) . .
O11 Si4 C19 C20 -116.4(3) . .
O11 Si4 C19 C24 60.5(3) . .
O11 Si5 O5 Cu2 164.29(14) . .
O11 Si5 O5 Cu1 -42.9(2) . .
O11 Si5 O12 Si6 -148.40(16) . .
O11 Si5 C25 C26 -126.6(3) . .
O11 Si5 C25 C30 50.8(4) . .
O6 Si6 O12 Si5 -10.0(2) . .
O6 Si6 O13 Si6 50.60(11) . 2_655
O6 Si6 C31 C32 -2.6(3) . .
O6 Si6 C31 C36 175.4(3) . .
O4 Si4 O10 Si3 -32.4(2) . .
O4 Si4 O11 Si5 -8.1(2) . .
O4 Si4 C19 C20 5.8(3) . .
O4 Si4 C19 C24 -177.2(3) . .
O1 Si1 O2 Si2 133.13(17) . .
O1 Si1 O2 Na1 11.52(16) . .
O1 Si1 O7 Cu1 -96.94(19) . 2_655
O1 Si1 O7 Na1 24.77(16) . 2_655
O1 Si1 C1 C2 170.7(3) . .
O1 Si1 C1 C6 -6.1(3) . .
O12 Si5 O5 Cu2 44.8(2) . .
O12 Si5 O5 Cu1 -162.43(15) . .
O12 Si5 O11 Si4 154.96(16) . .
O12 Si5 C25 C26 -9.0(3) . .
O12 Si5 C25 C30 168.3(3) . .
O12 Si6 O6 Cu2 43.1(2) . .
O12 Si6 O13 Si6 -72.66(9) . 2_655
O12 Si6 C31 C32 119.3(3) . .
O12 Si6 C31 C36 -62.7(3) . .
O13 Si6 O6 Cu2 -77.8(2) . .
O13 Si6 O12 Si5 116.18(19) . .
O13 Si6 C31 C32 -128.1(3) . .
O13 Si6 C31 C36 49.9(3) . .
N1 C43 C48 C47 177.7(4) . .
N1 C43 C44 C45 -176.8(5) . .
C25 Si5 O5 Cu2 -75.7(2) . .
C25 Si5 O5 Cu1 77.1(2) . .
C25 Si5 O11 Si4 -87.9(2) . .
C25 Si5 O12 Si6 94.1(2) . .
C25 C26 C27 C28 -0.9(7) . .
C25 C30 C29 C28 -2.3(8) . .
C7 Si2 O8 Cu2 67.45(18) . 2_655
C7 Si2 O8 Cu1 -70.21(18) . 2_655
C7 Si2 O2 Si1 77.8(2) . .
C7 Si2 O2 Na1 -151.32(13) . .
C7 Si2 O3 Si3 -79.17(19) . .
C7 Si2 O3 Na1 148.45(12) . .
C7 C8 C9 C10 -0.5(7) . .
C7 C12 C11 C10 -0.4(6) . .
C31 Si6 O6 Cu2 163.10(17) . .
C31 Si6 O12 Si5 -132.28(18) . .
C31 Si6 O13 Si6 173.55(11) . 2_655
C31 C32 C33 C34 0.6(6) . .
C19 Si4 O10 Si3 -156.5(2) . .
C19 Si4 O11 Si5 114.19(19) . .
C19 Si4 O4 Cu1 -134.62(18) . .
C19 Si4 O4 Na1 84.83(18) . .
C19 C20 C21 C22 -0.4(7) . .
C19 C24 C23 C22 -1.1(8) . .
C13 Si3 O9 Cu2 -157.88(17) . 2_655
C13 Si3 O10 Si4 166.5(2) . .
C13 Si3 O3 Si2 120.38(17) . .
C13 Si3 O3 Na1 -123.82(14) . .
C13 C14 C15 C16 0.0(6) . .
C13 C18 C17 C16 0.6(6) . .
C14 C13 C18 C17 -0.5(5) . .
C14 C15 C16 C17 0.0(6) . .
C8 C7 C12 C11 -0.4(5) . .
C18 C13 C14 C15 0.3(5) . .
C1 Si1 O2 Si2 -113.68(19) . .
C1 Si1 O2 Na1 124.70(14) . .
C1 Si1 O7 Cu1 142.20(18) . 2_655
C1 Si1 O7 Na1 -96.10(16) . 2_655
C1 Si1 O1 Si1 176.20(11) . 2_655
C1 C2 C3 C4 -0.9(7) . .
C1 C6 C5 C4 1.6(7) . .
C32 C31 C36 C35 -1.3(5) . .
C32 C33 C34 C35 -0.1(6) . .
C15 C16 C17 C18 -0.3(6) . .
C12 C7 C8 C9 0.8(6) . .
C12 C11 C10 C9 0.7(6) . .
C43 C48 C47 C46 -0.9(8) . .
C43 C44 C45 C46 -1.1(9) . .
C26 C25 C30 C29 -0.4(7) . .
C11 C10 C9 C8 -0.3(7) . .
C36 C31 C32 C33 0.0(5) . .
C36 C35 C34 C33 -1.1(6) . .
C2 C1 C6 C5 -2.1(6) . .
C2 C3 C4 C5 0.3(7) . .
C27 C28 C29 C30 3.3(8) . .
C34 C35 C36 C31 1.8(6) . .
C20 C19 C24 C23 0.5(6) . .
C20 C21 C22 C23 -0.2(7) . .
C6 C1 C2 C3 1.8(6) . .
C48 C43 C44 C45 3.1(7) . .
C48 C47 C46 C45 2.9(9) . .
C30 C25 C26 C27 1.9(6) . .
C3 C4 C5 C6 -0.6(8) . .
C29 C28 C27 C26 -1.7(7) . .
C24 C19 C20 C21 0.3(6) . .
C21 C22 C23 C24 0.9(8) . .
C44 C43 C48 C47 -2.1(7) . .
C47 C46 C45 C44 -1.9(10) . .
C37 N1 C43 C48 -114.8(6) . .
C37 N1 C43 C44 65.0(6) . .
C41 N1 C43 C48 124.6(5) . .
C41 N1 C43 C44 -55.6(6) . .
C39 N1 C43 C48 5.2(6) . .
C39 N1 C43 C44 -175.0(5) . .
C38 N1 C43 C48 -34.8(7) . .
C38 N1 C43 C44 145.1(6) . .
C42 N1 C43 C48 178.8(6) . .
C42 N1 C43 C44 -1.4(7) . .
C40 N1 C43 C48 68.9(6) . .
C40 N1 C43 C44 -111.3(6) . .
